data_2223713
loop_
_publ_author_name
'Yi, Jianhong'
'Hu, Shuangqi'

_publ_section_title (<i>R</i>,<i>R</i>)-4,4'-Dibromo-2,2'-[cyclohexane-1,2-diylbis(nitrilomethylidyne)]diphenol
_journal_coeditor_code DN2493
_journal_issue 11
_journal_name_full 'Acta Crystallographica Section E'
_journal_page_first o2643
_journal_paper_doi 10.1107/S1600536809039671
_journal_volume 65
_journal_year 2009
_chemical_formula_iupac 'C20 H20 Br2 N2 O2'
_chemical_formula_moiety 'C20 H20 Br2 N2 O2'
_chemical_formula_sum 'C20 H20 Br2 N2 O2'
_chemical_formula_weight 480.20
_chemical_name_systematic
;
(<i>R</i>,<i>R</i>)-4,4'-Dibromo-2,2'-[cyclohexane-1,2-
diylbis(nitrilomethylidyne)]diphenol
;
_space_group_IT_number 18
_symmetry_cell_setting orthorhombic
_symmetry_space_group_name_Hall 'P 2 2ab'
_symmetry_space_group_name_H-M 'P 21 21 2'
_atom_sites_solution_hydrogens geom
_atom_sites_solution_primary direct
_atom_sites_solution_secondary difmap
_audit_creation_method SHELXL-97
_cell_angle_alpha 90.00
_cell_angle_beta 90.00
_cell_angle_gamma 90.00
_cell_formula_units_Z 2
_cell_length_a 5.9323(16)
_cell_length_b 19.079(5)
_cell_length_c 9.009(2)
_cell_measurement_reflns_used 1727
_cell_measurement_temperature 298(2)
_cell_measurement_theta_max 24.9
_cell_measurement_theta_min 2.13
_cell_volume 1019.7(4)
_computing_cell_refinement 'SAINT (Bruker, 2005)'
_computing_data_collection 'APEX2 (Bruker, 2005)'
_computing_data_reduction 'SAINT (Bruker, 2005)'
_computing_molecular_graphics
;
ORTEPIII (Burnett & Johnson, 1996) and ORTEP-3 for Windows (Farrugia,
1997)
;
_computing_publication_material 'SHELXL97 (Sheldrick, 2008)'
_computing_structure_refinement 'SHELXL97 (Sheldrick, 2008)'
_computing_structure_solution 'SHELXS97 (Sheldrick, 2008)'
_diffrn_ambient_temperature 298(2)
_diffrn_measured_fraction_theta_full 0.997
_diffrn_measured_fraction_theta_max 0.997
_diffrn_measurement_device_type 'Bruker APEXII area-detector'
_diffrn_measurement_method '\f and \w'
_diffrn_radiation_monochromator graphite
_diffrn_radiation_source 'fine-focus sealed tube'
_diffrn_radiation_type MoK\a
_diffrn_radiation_wavelength 0.71073
_diffrn_reflns_av_R_equivalents 0.0236
_diffrn_reflns_av_sigmaI/netI 0.0292
_diffrn_reflns_limit_h_max 0
_diffrn_reflns_limit_h_min -6
_diffrn_reflns_limit_k_max 22
_diffrn_reflns_limit_k_min -22
_diffrn_reflns_limit_l_max 0
_diffrn_reflns_limit_l_min -10
_diffrn_reflns_number 5912
_diffrn_reflns_theta_full 24.68
_diffrn_reflns_theta_max 24.68
_diffrn_reflns_theta_min 2.13
_diffrn_standards_interval_count 0
_diffrn_standards_number 0
_exptl_absorpt_coefficient_mu 3.991
_exptl_absorpt_correction_T_max 0.5859
_exptl_absorpt_correction_T_min 0.4012
_exptl_absorpt_correction_type multi-scan
_exptl_absorpt_process_details '(SADABS; Bruker, 2005)'
_exptl_crystal_colour colorless
_exptl_crystal_density_diffrn 1.564
_exptl_crystal_density_method 'not measured'
_exptl_crystal_description block
_exptl_crystal_F_000 480
_exptl_crystal_size_max 0.28
_exptl_crystal_size_mid 0.21
_exptl_crystal_size_min 0.15
_refine_diff_density_max 0.341
_refine_diff_density_min -0.394
_refine_ls_abs_structure_details 'Flack (1983), 681 Friedel pairs'
_refine_ls_abs_structure_Flack 0.018(18)
_refine_ls_extinction_method none
_refine_ls_goodness_of_fit_ref 1.056
_refine_ls_hydrogen_treatment constr
_refine_ls_matrix_type full
_refine_ls_number_parameters 119
_refine_ls_number_reflns 1727
_refine_ls_number_restraints 0
_refine_ls_restrained_S_all 1.056
_refine_ls_R_factor_all 0.0394
_refine_ls_R_factor_gt 0.0316
_refine_ls_shift/su_max 0.001
_refine_ls_shift/su_mean 0.000
_refine_ls_structure_factor_coef Fsqd
_refine_ls_weighting_details 'calc w=1/[\s^2^(Fo^2^)+(0.0509P)^2^+0.1466P] where P=(Fo^2^+2Fc^2^)/3'
_refine_ls_weighting_scheme calc
_refine_ls_wR_factor_gt 0.0850
_refine_ls_wR_factor_ref 0.0885
_reflns_number_gt 1449
_reflns_number_total 1727
_reflns_threshold_expression I>2\s(I)
_cod_data_source_file dn2493.cif
_cod_data_source_block I
_cod_depositor_comments
;
The following automatic conversions were performed:
'_symmetry_cell_setting' value 'Orthorhombic' changed to 'orthorhombic'
according to '/home/saulius/struct/CIF-dictionaries/cif_core.dic'
dictionary named 'cif_core.dic' version 2.4.1 from 2010-06-29.

Automatic conversion script
Id: cif_fix_enum 1527 2010-12-29 10:47:43Z saulius 

The following automatic conversions were performed:

'_symmetry_cell_setting' value 'Orthorhombic' changed to
'orthorhombic' according to
/home/saulius/struct/CIF-dictionaries/cif_core.dic dictionary named
'cif_core.dic' version 2.4.1 from 2010-06-29.

Automatic conversion script
Id: cif_fix_values 1715 2011-07-08 13:25:40Z adriana 
;
_cod_database_code 2223713
_cod_database_fobs_code 2223713

loop_
_symmetry_equiv_pos_as_xyz
'x, y, z'
'-x, -y, z'
'x+1/2, -y+1/2, -z'
'-x+1/2, y+1/2, -z'

loop_
_atom_site_type_symbol
_atom_site_label
_atom_site_fract_x
_atom_site_fract_y
_atom_site_fract_z
_atom_site_U_iso_or_equiv
_atom_site_adp_type
_atom_site_calc_flag
_atom_site_refinement_flags
_atom_site_occupancy
_atom_site_disorder_assembly
_atom_site_disorder_group
Br Br1 0.48940(8) 0.71173(2) 0.82889(4) 0.0863(2) Uani d . 1 . .
N N1 0.6206(5) 0.93317(14) 0.2921(3) 0.0608(8) Uani d . 1 . .
O O1 0.9786(5) 0.92461(14) 0.4597(4) 0.0835(8) Uani d . 1 . .
H H1 0.8927 0.9446 0.4023 0.125 Uiso calc R 1 . .
C C1 0.6427(6) 0.77902(19) 0.7105(4) 0.0572(9) Uani d . 1 . .
C C2 0.8549(7) 0.7999(2) 0.7508(4) 0.0635(10) Uani d . 1 . .
H H2 0.9242 0.7810 0.8342 0.076 Uiso calc R 1 . .
C C3 0.9636(6) 0.8492(2) 0.6663(4) 0.0677(10) Uani d . 1 . .
H H3 1.1076 0.8637 0.6933 0.081 Uiso calc R 1 . .
C C4 0.8627(6) 0.87805(17) 0.5409(5) 0.0590(9) Uani d . 1 . .
C C5 0.6450(6) 0.85674(15) 0.5008(4) 0.0505(8) Uani d . 1 . .
C C6 0.5368(6) 0.80627(17) 0.5877(3) 0.0533(8) Uani d . 1 . .
H H6 0.3929 0.7911 0.5623 0.064 Uiso calc R 1 . .
C C7 0.5283(6) 0.88710(17) 0.3743(4) 0.0533(8) Uani d . 1 . .
H H7 0.3823 0.8725 0.3529 0.064 Uiso calc R 1 . .
C C8 0.4952(8) 0.95999(17) 0.1642(3) 0.0648(9) Uani d . 1 . .
H H8 0.3376 0.9450 0.1716 0.078 Uiso calc R 1 . .
C C9 0.5975(9) 0.9300(2) 0.0232(5) 0.0878(15) Uani d . 1 . .
H H9A 0.7580 0.9397 0.0222 0.105 Uiso calc R 1 . .
H H9B 0.5779 0.8796 0.0228 0.105 Uiso calc R 1 . .
C C10 0.4915(13) 0.9604(2) -0.1149(5) 0.1066(17) Uani d . 1 . .
H H10A 0.3342 0.9467 -0.1197 0.128 Uiso calc R 1 . .
H H10B 0.5670 0.9418 -0.2020 0.128 Uiso calc R 1 . .

loop_
_atom_site_aniso_label
_atom_site_aniso_U_11
_atom_site_aniso_U_22
_atom_site_aniso_U_33
_atom_site_aniso_U_12
_atom_site_aniso_U_13
_atom_site_aniso_U_23
Br1 0.1059(4) 0.0925(3) 0.0605(3) -0.0117(3) 0.0117(3) 0.01235(19)
N1 0.0651(18) 0.0461(16) 0.071(2) 0.0081(14) -0.0010(17) 0.0035(15)
O1 0.0581(16) 0.0651(15) 0.127(2) -0.0141(15) 0.001(2) 0.0131(15)
C1 0.069(2) 0.057(2) 0.0452(18) 0.0034(18) 0.0052(17) -0.0075(15)
C2 0.070(2) 0.069(2) 0.0509(19) 0.011(2) -0.0112(19) -0.0097(19)
C3 0.051(2) 0.071(2) 0.081(2) 0.0040(18) -0.011(3) -0.025(2)
C4 0.054(2) 0.0445(18) 0.078(2) 0.0002(16) 0.001(2) -0.0103(18)
C5 0.051(2) 0.0417(16) 0.058(2) 0.0042(14) 0.0024(18) -0.0087(15)
C6 0.050(2) 0.0580(18) 0.0516(17) -0.0006(16) 0.0032(17) -0.0140(15)
C7 0.0488(19) 0.0507(18) 0.0604(17) 0.0064(17) -0.0017(18) -0.0102(14)
C8 0.074(2) 0.0500(17) 0.071(2) 0.014(2) -0.003(3) 0.0000(16)
C9 0.126(4) 0.061(2) 0.076(3) 0.030(3) -0.004(3) -0.007(2)
C10 0.160(5) 0.093(3) 0.067(2) 0.042(4) -0.003(4) -0.010(2)

loop_
_atom_type_symbol
_atom_type_description
_atom_type_scat_dispersion_real
_atom_type_scat_dispersion_imag
_atom_type_scat_source
C C 0.0033 0.0016 'International Tables Vol C Tables 4.2.6.8 and 6.1.1.4'
H H 0.0000 0.0000 'International Tables Vol C Tables 4.2.6.8 and 6.1.1.4'
N N 0.0061 0.0033 'International Tables Vol C Tables 4.2.6.8 and 6.1.1.4'
O O 0.0106 0.0060 'International Tables Vol C Tables 4.2.6.8 and 6.1.1.4'
Br Br -0.2901 2.4595 'International Tables Vol C Tables 4.2.6.8 and 6.1.1.4'

loop_
_geom_angle_atom_site_label_1
_geom_angle_atom_site_label_2
_geom_angle_atom_site_label_3
_geom_angle_site_symmetry_1
_geom_angle_site_symmetry_3
_geom_angle
_geom_angle_publ_flag
C7 N1 C8 . . 118.7(4) ?
C4 O1 H1 . . 109.5 ?
C2 C1 C6 . . 121.5(4) ?
C2 C1 Br1 . . 119.2(3) ?
C6 C1 Br1 . . 119.2(3) ?
C1 C2 C3 . . 119.0(4) ?
C1 C2 H2 . . 120.5 ?
C3 C2 H2 . . 120.5 ?
C2 C3 C4 . . 121.3(4) ?
C2 C3 H3 . . 119.4 ?
C4 C3 H3 . . 119.4 ?
O1 C4 C3 . . 119.0(4) ?
O1 C4 C5 . . 121.6(4) ?
C3 C4 C5 . . 119.4(4) ?
C6 C5 C4 . . 118.6(3) ?
C6 C5 C7 . . 119.6(3) ?
C4 C5 C7 . . 121.7(3) ?
C1 C6 C5 . . 120.1(3) ?
C1 C6 H6 . . 119.9 ?
C5 C6 H6 . . 119.9 ?
N1 C7 C5 . . 121.8(4) ?
N1 C7 H7 . . 119.1 ?
C5 C7 H7 . . 119.1 ?
N1 C8 C9 . . 108.9(3) ?
N1 C8 C8 . 2_675 109.3(3) ?
C9 C8 C8 . 2_675 111.2(3) ?
N1 C8 H8 . . 109.2 ?
C9 C8 H8 . . 109.2 ?
C8 C8 H8 2_675 . 109.2 ?
C10 C9 C8 . . 112.2(4) ?
C10 C9 H9A . . 109.2 ?
C8 C9 H9A . . 109.2 ?
C10 C9 H9B . . 109.2 ?
C8 C9 H9B . . 109.2 ?
H9A C9 H9B . . 107.9 ?
C9 C10 C10 . 2_675 110.8(5) ?
C9 C10 H10A . . 109.5 ?
C10 C10 H10A 2_675 . 109.5 ?
C9 C10 H10B . . 109.5 ?
C10 C10 H10B 2_675 . 109.5 ?
H10A C10 H10B . . 108.1 ?

loop_
_geom_bond_atom_site_label_1
_geom_bond_atom_site_label_2
_geom_bond_site_symmetry_2
_geom_bond_distance
_geom_bond_publ_flag
Br1 C1 . 1.901(4) ?
N1 C7 . 1.273(5) ?
N1 C8 . 1.464(4) ?
O1 C4 . 1.341(4) ?
O1 H1 . 0.8200 ?
C1 C2 . 1.369(6) ?
C1 C6 . 1.375(5) ?
C2 C3 . 1.371(5) ?
C2 H2 . 0.9300 ?
C3 C4 . 1.392(5) ?
C3 H3 . 0.9300 ?
C4 C5 . 1.401(5) ?
C5 C6 . 1.397(5) ?
C5 C7 . 1.454(5) ?
C6 H6 . 0.9300 ?
C7 H7 . 0.9300 ?
C8 C9 . 1.519(5) ?
C8 C8 2_675 1.528(7) ?
C8 H8 . 0.9800 ?
C9 C10 . 1.510(6) ?
C9 H9A . 0.9700 ?
C9 H9B . 0.9700 ?
C10 C10 2_675 1.515(10) ?
C10 H10A . 0.9700 ?
C10 H10B . 0.9700 ?

loop_
_geom_hbond_atom_site_label_D
_geom_hbond_atom_site_label_H
_geom_hbond_atom_site_label_A
_geom_hbond_site_symmetry_A
_geom_hbond_distance_DH
_geom_hbond_distance_HA
_geom_hbond_distance_DA
_geom_hbond_angle_DHA
O1 H1 N1 . 0.82 1.91 2.611(4) 143.2
